data_2210908
loop_
_publ_author_name
'Gainsford, Graeme J.'
'Lensink, Cees'
'Falshaw, Andrew'

_publ_section_title 1<small>D</small>-1,2:5,6-Di-<i>O</i>-isopropylidene-3-<i>O</i>-methyl-<i>chiro</i>-inositol
_journal_coeditor_code BT2210
_journal_issue 11
_journal_name_full 'Acta Crystallographica Section E'
_journal_page_first o5104
_journal_page_last o5105
_journal_paper_doi 10.1107/S1600536806042292
_journal_volume 62
_journal_year 2006
_chemical_formula_iupac 'C13 H22 O6'
_chemical_formula_moiety 'C13 H22 O6'
_chemical_formula_sum 'C13 H22 O6'
_chemical_formula_weight 274.31
_chemical_name_systematic
;
1-D-1,2:5,6-Di-O-isopropylidene-3-O-methyl-<i>chiro</i>-
inositol
;
_space_group_IT_number 19
_symmetry_cell_setting orthorhombic
_symmetry_space_group_name_Hall 'P 2ac 2ab'
_symmetry_space_group_name_H-M 'P 21 21 21'
_atom_sites_solution_hydrogens geom
_atom_sites_solution_primary direct
_atom_sites_solution_secondary difmap
_audit_creation_method SHELXL-97
_cell_angle_alpha 90.00
_cell_angle_beta 90.00
_cell_angle_gamma 90.00
_cell_formula_units_Z 4
_cell_length_a 5.6670(9)
_cell_length_b 9.8516(16)
_cell_length_c 25.447(4)
_cell_measurement_reflns_used 5190
_cell_measurement_temperature 163(2)
_cell_measurement_theta_max 13.32
_cell_measurement_theta_min 2.24
_cell_volume 1420.7(4)
_computing_cell_refinement 'SAINT (Siemens, 1996)'
_computing_data_collection 'SMART (Siemens, 1996)'
_computing_data_reduction
;
SAINT and SADABS (Sheldrick, 2003)
;
_computing_molecular_graphics
;
ORTEP-3 (Farrugia, 1997)
;
_computing_publication_material
;
SHELXL97 and PLATON (Spek, 2003)
;
_computing_structure_refinement 'SHELXL97 (Sheldrick, 1997)'
_computing_structure_solution 'SHELXS97 (Sheldrick, 1997)'
_diffrn_ambient_temperature 163(2)
_diffrn_detector_area_resol_mean 8.192
_diffrn_measured_fraction_theta_full 0.990
_diffrn_measured_fraction_theta_max 0.990
_diffrn_measurement_device_type
;
Bruker P4 CCD area-detector
;
_diffrn_measurement_method '\f and \w'
_diffrn_radiation_monochromator graphite
_diffrn_radiation_source 'fine-focus sealed tube'
_diffrn_radiation_type MoK\a
_diffrn_radiation_wavelength 0.71073
_diffrn_reflns_av_R_equivalents 0.0503
_diffrn_reflns_av_sigmaI/netI 0.0334
_diffrn_reflns_limit_h_max 3
_diffrn_reflns_limit_h_min -7
_diffrn_reflns_limit_k_max 12
_diffrn_reflns_limit_k_min -12
_diffrn_reflns_limit_l_max 31
_diffrn_reflns_limit_l_min -31
_diffrn_reflns_number 18007
_diffrn_reflns_theta_full 26.38
_diffrn_reflns_theta_max 26.38
_diffrn_reflns_theta_min 1.60
_diffrn_standards_decay_% 0
_diffrn_standards_number 0
_exptl_absorpt_coefficient_mu 0.101
_exptl_absorpt_correction_T_max 0.994
_exptl_absorpt_correction_T_min 0.658
_exptl_absorpt_correction_type multi-scan
_exptl_absorpt_process_details '(Blessing, 1995)'
_exptl_crystal_colour colourless
_exptl_crystal_density_diffrn 1.282
_exptl_crystal_density_method 'not measured'
_exptl_crystal_description needle
_exptl_crystal_F_000 592
_exptl_crystal_size_max 0.80
_exptl_crystal_size_mid 0.31
_exptl_crystal_size_min 0.05
_refine_diff_density_max 0.199
_refine_diff_density_min -0.242
_refine_ls_extinction_method none
_refine_ls_goodness_of_fit_ref 1.028
_refine_ls_hydrogen_treatment mixed
_refine_ls_matrix_type full
_refine_ls_number_parameters 180
_refine_ls_number_reflns 1701
_refine_ls_number_restraints 0
_refine_ls_restrained_S_all 1.028
_refine_ls_R_factor_all 0.0613
_refine_ls_R_factor_gt 0.0430
_refine_ls_shift/su_max 0.000
_refine_ls_shift/su_mean 0.000
_refine_ls_structure_factor_coef Fsqd
_refine_ls_weighting_details 'calc w=1/[\s^2^(Fo^2^)+(0.0673P)^2^] where P=(Fo^2^+2Fc^2^)/3'
_refine_ls_weighting_scheme calc
_refine_ls_wR_factor_gt 0.0971
_refine_ls_wR_factor_ref 0.1028
_reflns_number_gt 1312
_reflns_number_total 1701
_reflns_threshold_expression I>2\s(I)
_cod_data_source_file bt2210.cif
_cod_data_source_block I
_cod_database_code 2210908
_cod_database_fobs_code 2210908

loop_
_symmetry_equiv_pos_as_xyz
'x, y, z'
'-x+1/2, -y, z+1/2'
'-x, y+1/2, -z+1/2'
'x+1/2, -y+1/2, -z'

loop_
_atom_site_type_symbol
_atom_site_label
_atom_site_fract_x
_atom_site_fract_y
_atom_site_fract_z
_atom_site_U_iso_or_equiv
_atom_site_adp_type
_atom_site_calc_flag
_atom_site_refinement_flags
_atom_site_occupancy
O O1 0.6325(4) 0.6862(2) 0.20001(7) 0.0455(6) Uani d . 1
O O2 0.8544(4) 0.85974(18) 0.17091(7) 0.0375(5) Uani d . 1
O O3 1.1899(3) 0.84150(18) 0.07463(7) 0.0293(5) Uani d . 1
O O4 1.0525(3) 0.65201(19) 0.00322(6) 0.0296(4) Uani d . 1
H H4O 0.924(5) 0.665(3) -0.0144(11) 0.036 Uiso d . 1
O O5 0.7754(3) 0.42109(16) 0.06337(7) 0.0286(5) Uani d . 1
O O6 0.4813(3) 0.47161(18) 0.12194(6) 0.0329(5) Uani d . 1
C C1 0.7705(5) 0.6306(3) 0.15807(9) 0.0283(6) Uani d . 1
H H1 0.8562 0.5478 0.1704 0.034 Uiso calc R 1
C C2 0.9480(5) 0.7438(3) 0.14432(9) 0.0267(6) Uani d . 1
H H2 1.1059 0.7207 0.1594 0.032 Uiso calc R 1
C C3 0.9738(5) 0.7728(2) 0.08578(9) 0.0235(6) Uani d . 1
H H3 0.8372 0.8282 0.0732 0.028 Uiso calc R 1
C C4 0.9807(5) 0.6361(2) 0.05652(9) 0.0231(6) Uani d . 1
H H4 1.1009 0.5779 0.0743 0.028 Uiso calc R 1
C C5 0.7436(4) 0.5654(2) 0.06161(9) 0.0221(6) Uani d . 1
H H5 0.6424 0.5894 0.0308 0.027 Uiso calc R 1
C C6 0.6086(5) 0.5950(2) 0.11262(10) 0.0238(6) Uani d . 1
H H6 0.4947 0.6709 0.1066 0.029 Uiso calc R 1
C C7 0.7363(5) 0.8113(3) 0.21655(10) 0.0360(7) Uani d . 1
C C8 0.9062(6) 0.7851(5) 0.26123(11) 0.0655(12) Uani d . 1
H H8A 1.0321 0.7243 0.2492 0.098 Uiso calc R 1
H H8B 0.8215 0.7427 0.2905 0.098 Uiso calc R 1
H H8C 0.9751 0.8712 0.2729 0.098 Uiso calc R 1
C C9 0.5427(7) 0.9088(4) 0.23073(14) 0.0645(11) Uani d . 1
H H9A 0.6107 0.9982 0.2380 0.097 Uiso calc R 1
H H9B 0.4597 0.8757 0.2620 0.097 Uiso calc R 1
H H9C 0.4313 0.9159 0.2014 0.097 Uiso calc R 1
C C10 0.5686(5) 0.3663(3) 0.08720(10) 0.0276(6) Uani d . 1
C C11 0.3800(5) 0.3340(3) 0.04687(11) 0.0337(7) Uani d . 1
H H11A 0.3472 0.4152 0.0258 0.051 Uiso calc R 1
H H11B 0.2356 0.3052 0.0649 0.051 Uiso calc R 1
H H11C 0.4353 0.2609 0.0238 0.051 Uiso calc R 1
C C12 0.6437(6) 0.2449(3) 0.11975(12) 0.0431(8) Uani d . 1
H H12A 0.7001 0.1726 0.0964 0.065 Uiso calc R 1
H H12B 0.5089 0.2117 0.1402 0.065 Uiso calc R 1
H H12C 0.7709 0.2717 0.1437 0.065 Uiso calc R 1
C C13 1.1855(6) 0.9836(3) 0.08597(11) 0.0448(8) Uani d . 1
H H13A 1.0540 1.0261 0.0672 0.067 Uiso calc R 1
H H13B 1.3343 1.0250 0.0747 0.067 Uiso calc R 1
H H13C 1.1653 0.9970 0.1239 0.067 Uiso calc R 1

loop_
_atom_site_aniso_label
_atom_site_aniso_U_11
_atom_site_aniso_U_22
_atom_site_aniso_U_33
_atom_site_aniso_U_12
_atom_site_aniso_U_13
_atom_site_aniso_U_23
O1 0.0562(14) 0.0468(13) 0.0336(11) -0.0225(12) 0.0148(10) -0.0138(9)
O2 0.0495(13) 0.0261(10) 0.0368(10) -0.0078(10) 0.0140(10) -0.0117(8)
O3 0.0282(11) 0.0196(9) 0.0401(10) -0.0054(9) 0.0042(9) -0.0027(8)
O4 0.0293(11) 0.0311(10) 0.0284(10) -0.0042(9) 0.0051(8) -0.0008(8)
O5 0.0262(10) 0.0184(9) 0.0413(10) -0.0008(8) 0.0053(8) -0.0050(8)
O6 0.0359(11) 0.0243(10) 0.0383(10) -0.0101(9) 0.0109(9) -0.0083(8)
C1 0.0363(16) 0.0231(13) 0.0254(13) -0.0016(13) 0.0007(12) 0.0005(11)
C2 0.0241(15) 0.0261(14) 0.0299(13) -0.0023(12) -0.0014(12) -0.0044(11)
C3 0.0214(14) 0.0206(13) 0.0286(13) 0.0021(12) -0.0017(11) 0.0010(10)
C4 0.0212(14) 0.0227(13) 0.0253(12) -0.0006(12) -0.0011(11) -0.0015(10)
C5 0.0223(13) 0.0166(12) 0.0275(12) 0.0000(11) -0.0027(11) -0.0027(10)
C6 0.0237(14) 0.0162(12) 0.0314(13) -0.0045(11) 0.0015(11) 0.0014(10)
C7 0.0367(17) 0.0390(17) 0.0323(14) -0.0131(15) 0.0072(13) -0.0114(12)
C8 0.060(3) 0.104(3) 0.0326(17) -0.010(2) -0.0050(16) -0.0175(19)
C9 0.069(3) 0.068(2) 0.057(2) 0.008(2) 0.026(2) -0.0138(18)
C10 0.0253(15) 0.0239(14) 0.0336(14) -0.0026(12) 0.0047(12) -0.0034(11)
C11 0.0311(16) 0.0294(15) 0.0405(15) -0.0054(14) 0.0017(13) -0.0075(13)
C12 0.0470(19) 0.0277(15) 0.0545(18) -0.0055(16) -0.0042(16) 0.0064(13)
C13 0.062(2) 0.0205(15) 0.0519(18) -0.0109(16) 0.0138(17) -0.0096(13)

loop_
_atom_type_symbol
_atom_type_description
_atom_type_scat_dispersion_real
_atom_type_scat_dispersion_imag
_atom_type_scat_source
C C 0.0033 0.0016 'International Tables Vol C Tables 4.2.6.8 and 6.1.1.4'
H H 0.0000 0.0000 'International Tables Vol C Tables 4.2.6.8 and 6.1.1.4'
O O 0.0106 0.0060 'International Tables Vol C Tables 4.2.6.8 and 6.1.1.4'

loop_
_geom_angle_atom_site_label_1
_geom_angle_atom_site_label_2
_geom_angle_atom_site_label_3
_geom_angle
C7 O1 C1 108.9(2)
C7 O2 C2 107.0(2)
C3 O3 C13 114.1(2)
C4 O4 H4O 105.6(19)
C10 O5 C5 106.60(19)
C6 O6 C10 109.51(18)
O1 C1 C6 109.1(2)
O1 C1 C2 104.40(19)
C6 C1 C2 112.85(19)
O1 C1 H1 110.1
C6 C1 H1 110.1
C2 C1 H1 110.1
O2 C2 C3 110.4(2)
O2 C2 C1 103.21(19)
C3 C2 C1 114.9(2)
O2 C2 H2 109.4
C3 C2 H2 109.4
C1 C2 H2 109.4
O3 C3 C2 111.4(2)
O3 C3 C4 107.26(19)
C2 C3 C4 108.1(2)
O3 C3 H3 110.0
C2 C3 H3 110.0
C4 C3 H3 110.0
O4 C4 C5 112.6(2)
O4 C4 C3 111.83(19)
C5 C4 C3 109.8(2)
O4 C4 H4 107.5
C5 C4 H4 107.5
C3 C4 H4 107.5
O5 C5 C4 110.3(2)
O5 C5 C6 103.00(19)
C4 C5 C6 115.2(2)
O5 C5 H5 109.4
C4 C5 H5 109.4
C6 C5 H5 109.4
O6 C6 C1 112.0(2)
O6 C6 C5 103.28(19)
C1 C6 C5 112.8(2)
O6 C6 H6 109.5
C1 C6 H6 109.5
C5 C6 H6 109.5
O2 C7 O1 104.05(19)
O2 C7 C9 109.0(3)
O1 C7 C9 108.7(3)
O2 C7 C8 111.8(2)
O1 C7 C8 109.7(3)
C9 C7 C8 113.2(2)
C7 C8 H8A 109.5
C7 C8 H8B 109.5
H8A C8 H8B 109.5
C7 C8 H8C 109.5
H8A C8 H8C 109.5
H8B C8 H8C 109.5
C7 C9 H9A 109.5
C7 C9 H9B 109.5
H9A C9 H9B 109.5
C7 C9 H9C 109.5
H9A C9 H9C 109.5
H9B C9 H9C 109.5
O5 C10 O6 105.6(2)
O5 C10 C11 111.8(2)
O6 C10 C11 108.8(2)
O5 C10 C12 107.5(2)
O6 C10 C12 109.1(2)
C11 C10 C12 113.8(2)
C10 C11 H11A 109.5
C10 C11 H11B 109.5
H11A C11 H11B 109.5
C10 C11 H11C 109.5
H11A C11 H11C 109.5
H11B C11 H11C 109.5
C10 C12 H12A 109.5
C10 C12 H12B 109.5
H12A C12 H12B 109.5
C10 C12 H12C 109.5
H12A C12 H12C 109.5
H12B C12 H12C 109.5
O3 C13 H13A 109.5
O3 C13 H13B 109.5
H13A C13 H13B 109.5
O3 C13 H13C 109.5
H13A C13 H13C 109.5
H13B C13 H13C 109.5

loop_
_geom_bond_atom_site_label_1
_geom_bond_atom_site_label_2
_geom_bond_distance
O1 C7 1.429(3)
O1 C1 1.432(3)
O2 C7 1.423(3)
O2 C2 1.430(3)
O3 C3 1.428(3)
O3 C13 1.429(3)
O4 C4 1.425(3)
O4 H4O 0.86(3)
O5 C10 1.426(3)
O5 C5 1.433(3)
O6 C6 1.433(3)
O6 C10 1.451(3)
C1 C6 1.517(3)
C1 C2 1.542(4)
C1 H1 1.0000
C2 C3 1.524(3)
C2 H2 1.0000
C3 C4 1.539(3)
C3 H3 1.0000
C4 C5 1.519(3)
C4 H4 1.0000
C5 C6 1.535(4)
C5 H5 1.0000
C6 H6 1.0000
C7 C9 1.502(5)
C7 C8 1.512(4)
C8 H8A 0.9800
C8 H8B 0.9800
C8 H8C 0.9800
C9 H9A 0.9800
C9 H9B 0.9800
C9 H9C 0.9800
C10 C11 1.515(4)
C10 C12 1.516(4)
C11 H11A 0.9800
C11 H11B 0.9800
C11 H11C 0.9800
C12 H12A 0.9800
C12 H12B 0.9800
C12 H12C 0.9800
C13 H13A 0.9800
C13 H13B 0.9800
C13 H13C 0.9800

loop_
_geom_hbond_atom_site_label_D
_geom_hbond_atom_site_label_H
_geom_hbond_atom_site_label_A
_geom_hbond_site_symmetry_A
_geom_hbond_distance_DH
_geom_hbond_distance_HA
_geom_hbond_distance_DA
_geom_hbond_angle_DHA
_geom_hbond_publ_flag
O4 H4O O3 4_465 0.87(3) 2.03(3) 2.855(2) 160(3) yes
C3 H3 O4 4_465 1.0 2.53 3.373(3) 141 yes
C6 H6 O3 1_455 1.0 2.54 3.530(3) 169 yes
C13 H13C O2 . 0.98 2.52 3.112(4) 118 yes

loop_
_geom_torsion_atom_site_label_1
_geom_torsion_atom_site_label_2
_geom_torsion_atom_site_label_3
_geom_torsion_atom_site_label_4
_geom_torsion
C7 O1 C1 C6 -129.3(2)
C7 O1 C1 C2 -8.5(3)
C7 O2 C2 C3 153.8(2)
C7 O2 C2 C1 30.6(3)
O1 C1 C2 O2 -13.3(3)
C6 C1 C2 O2 105.0(2)
O1 C1 C2 C3 -133.5(2)
C6 C1 C2 C3 -15.2(3)
C13 O3 C3 C2 -78.8(3)
C13 O3 C3 C4 163.0(2)
O2 C2 C3 O3 83.8(3)
C1 C2 C3 O3 -160.0(2)
O2 C2 C3 C4 -158.5(2)
C1 C2 C3 C4 -42.4(3)
O3 C3 C4 O4 -47.7(3)
C2 C3 C4 O4 -168.0(2)
O3 C3 C4 C5 -173.41(18)
C2 C3 C4 C5 66.3(3)
C10 O5 C5 C4 158.79(18)
C10 O5 C5 C6 35.3(2)
O4 C4 C5 O5 88.0(2)
C3 C4 C5 O5 -146.8(2)
O4 C4 C5 C6 -156.0(2)
C3 C4 C5 C6 -30.7(3)
C10 O6 C6 C1 -110.0(2)
C10 O6 C6 C5 11.6(2)
O1 C1 C6 O6 -77.1(3)
C2 C1 C6 O6 167.4(2)
O1 C1 C6 C5 166.95(19)
C2 C1 C6 C5 51.4(3)
O5 C5 C6 O6 -28.4(2)
C4 C5 C6 O6 -148.5(2)
O5 C5 C6 C1 92.7(2)
C4 C5 C6 C1 -27.4(3)
C2 O2 C7 O1 -36.4(3)
C2 O2 C7 C9 -152.2(2)
C2 O2 C7 C8 81.9(3)
C1 O1 C7 O2 27.3(3)
C1 O1 C7 C9 143.3(2)
C1 O1 C7 C8 -92.5(3)
C5 O5 C10 O6 -28.6(2)
C5 O5 C10 C11 89.5(2)
C5 O5 C10 C12 -145.0(2)
C6 O6 C10 O5 9.6(3)
C6 O6 C10 C11 -110.5(2)
C6 O6 C10 C12 124.8(2)

loop_
_cod_related_entry_id
_cod_related_entry_database
_cod_related_entry_code
1 ChemSpider 17344566
